data_2004000
loop_
_publ_author_name
'Farrar, D. H.'
'Lough, A. J.'
'Po\"e, A. J.'
'Stromnova, T. A.'

_publ_section_title
;
 Bis[tricarbonyl(triisopropyl phosphite)cobalt](<i>Co</i>---<i>Co</i>)
 Dichloromethane Solvate
;
_journal_issue 10
_journal_name_full 'Acta Crystallographica Section C'
_journal_page_first 2008
_journal_page_last 2010
_journal_paper_doi 10.1107/S0108270195005014
_journal_volume 51
_journal_year 1995
_chemical_formula_moiety 'C24 H42 Co2 O12 P2, C H2 Cl2'
_chemical_formula_sum 'C25 H44 Cl2 Co2 O12 P2'
_chemical_formula_weight 787.34
_chemical_name_systematic
;
Bis[tricarbonyl(tri-isopropyl phosphite)cobalt] dichloromethane solvate
;
_space_group_IT_number 14
_symmetry_cell_setting monoclinic
_symmetry_space_group_name_Hall '-P 2ybc'
_symmetry_space_group_name_H-M 'P 1 21/c 1'
_cell_angle_alpha 90.00
_cell_angle_beta 91.350(10)
_cell_angle_gamma 90.00
_cell_formula_units_Z 2
_cell_length_a 9.9920(10)
_cell_length_b 13.743(2)
_cell_length_c 14.885(2)
_cell_measurement_reflns_used 24
_cell_measurement_temperature 173(2)
_cell_measurement_theta_max 20.5
_cell_measurement_theta_min 5.0
_cell_volume 2043.4(5)
_computing_cell_refinement 'CAD4 Software'
_computing_data_collection 'CAD4 Software (Enraf-Nonius, 1989)'
_computing_data_reduction 'CAD4 Software'
_computing_molecular_graphics SHELXTL/PC
_computing_publication_material SHELXL93
_computing_structure_refinement 'SHELXL93 (Sheldrick, 1993)'
_computing_structure_solution 'SHELXTL/PC (Sheldrick, 1990)'
_diffrn_ambient_temperature 173(2)
_diffrn_measurement_device 'Enraf-Nonius CAD4'
_diffrn_measurement_method \w-2\q
_diffrn_radiation_monochromator graphite
_diffrn_radiation_source 'fine-focus sealed tube'
_diffrn_radiation_type MoK\a
_diffrn_radiation_wavelength .71073
_diffrn_reflns_av_R_equivalents .0475
_diffrn_reflns_av_sigmaI/netI 0.1167
_diffrn_reflns_limit_h_max 12
_diffrn_reflns_limit_h_min -012
_diffrn_reflns_limit_k_max 17
_diffrn_reflns_limit_k_min 0
_diffrn_reflns_limit_l_max 0
_diffrn_reflns_limit_l_min -018
_diffrn_reflns_number 4304
_diffrn_reflns_theta_max 26.28
_diffrn_reflns_theta_min 2.52
_diffrn_standards_decay_% <2
_diffrn_standards_interval_time 120
_diffrn_standards_number 2
_exptl_absorpt_coefficient_mu 1.067
_exptl_absorpt_correction_T_max .5534
_exptl_absorpt_correction_T_min .4100
_exptl_absorpt_correction_type 'semi-empirical, 7 azimuthal scans (Sheldrick, 1990)'
_exptl_crystal_colour 'dark brown'
_exptl_crystal_density_diffrn 1.280
_exptl_crystal_description 'flat plate'
_exptl_crystal_F_000 816
_exptl_crystal_size_max .25
_exptl_crystal_size_mid .15
_exptl_crystal_size_min .10
_refine_diff_density_max .461
_refine_diff_density_min -0.401
_refine_ls_extinction_method none
_refine_ls_goodness_of_fit_all 1.005
_refine_ls_goodness_of_fit_obs 1.093
_refine_ls_hydrogen_treatment 'H atoms refined as riding model (C---H 0.96\%A)'
_refine_ls_matrix_type full
_refine_ls_number_parameters 251
_refine_ls_number_reflns 4137
_refine_ls_number_restraints 0
_refine_ls_restrained_S_all 1.007
_refine_ls_restrained_S_obs 1.093
_refine_ls_R_factor_all 0.1494
_refine_ls_R_factor_obs .0472
_refine_ls_shift/esd_max .005
_refine_ls_shift/esd_mean 0.001
_refine_ls_structure_factor_coef Fsqd
_refine_ls_weighting_scheme
;
calc w = 1/[\s^2^(F~o~^2^) + (0.0541P)^2^ + 1.4036P]
where P = (F~o~^2^ + 2F~c~^2^)/3
;
_refine_ls_wR_factor_all .1428
_refine_ls_wR_factor_obs .1070
_reflns_number_observed 2091
_reflns_number_total 4138
_reflns_observed_criterion >2sigma(I)
_cod_data_source_file fg1073.cif
_cod_data_source_block structure
_cod_original_cell_volume 2043.4(7)
_cod_original_sg_symbol_H-M 'P 21/c'
_cod_database_code 2004000

loop_
_symmetry_equiv_pos_as_xyz
'x, y, z'
'-x, y+1/2, -z+1/2'
'-x, -y, -z'
'x, -y-1/2, z-1/2'

loop_
_atom_site_aniso_label
_atom_site_aniso_U_11
_atom_site_aniso_U_22
_atom_site_aniso_U_33
_atom_site_aniso_U_12
_atom_site_aniso_U_13
_atom_site_aniso_U_23
Co 0.0243(3) 0.0271(3) 0.0201(3) -0.0006(4) -0.0043(2) 0.0003(3)
C1 0.035(4) 0.034(3) 0.029(3) -0.003(3) -0.011(2) 0.000(2)
O1 0.063(3) 0.047(2) 0.052(3) -0.022(2) -0.015(2) 0.016(2)
C2 0.028(2) 0.037(3) 0.029(2) -0.003(3) -0.010(2) 0.000(3)
O2 0.029(2) 0.081(3) 0.047(2) 0.000(2) 0.004(2) 0.000(2)
C3 0.034(4) 0.041(3) 0.024(3) -0.005(3) -0.005(2) -0.003(2)
O3 0.065(3) 0.042(2) 0.049(3) 0.011(2) -0.005(2) -0.015(2)
P 0.0233(5) 0.0282(7) 0.0212(5) 0.0010(6) -0.0034(4) -0.0017(6)
O4 0.015(5) 0.033(5) 0.021(4) 0.007(3) 0.003(4) 0.002(3)
O4' 0.027(6) 0.026(5) 0.031(5) -0.002(4) -0.009(4) 0.006(4)
C4 0.101(6) 0.049(4) 0.038(3) -0.023(4) -0.038(4) 0.017(3)
C5 0.104(6) 0.071(5) 0.060(4) -0.008(4) -0.013(4) 0.034(4)
C6 0.122(7) 0.076(5) 0.045(4) 0.006(5) -0.012(4) 0.022(4)
O5 0.023(4) 0.030(4) 0.027(4) -0.001(3) -0.004(3) -0.003(3)
O5' 0.045(7) 0.034(5) 0.028(5) 0.018(4) -0.011(4) -0.013(4)
C7 0.067(4) 0.028(3) 0.044(3) 0.017(3) -0.020(3) -0.015(3)
C8 0.119(8) 0.125(8) 0.054(4) -0.030(6) 0.005(5) -0.021(5)
C9 0.121(8) 0.092(6) 0.076(5) -0.027(5) -0.003(5) -0.036(5)
O6 0.025(5) 0.024(3) 0.021(4) 0.003(3) 0.003(3) 0.001(3)
O6' 0.013(5) 0.078(6) 0.040(5) -0.009(5) -0.007(4) -0.008(5)
C10 0.024(2) 0.109(5) 0.041(3) 0.005(5) 0.003(2) 0.000(5)
C11 0.045(5) 0.091(6) 0.127(7) 0.008(4) -0.018(5) -0.028(5)
C12 0.055(6) 0.093(6) 0.110(7) -0.020(5) -0.011(5) 0.037(5)
C13 0.13(3) 0.086(16) 0.21(4) -0.072(18) -0.12(3) 0.11(2)
Cl1 0.20(2) 0.74(8) 0.27(2) 0.11(4) -0.01(2) 0.30(3)
Cl2 0.41(5) 0.27(3) 0.54(6) -0.14(3) -0.36(5) 0.27(3)
Cl3 0.19(2) 0.47(7) 0.28(3) -0.02(3) -0.09(2) 0.24(4)

loop_
_atom_site_label
_atom_site_occupancy
_atom_site_fract_x
_atom_site_fract_y
_atom_site_fract_z
_atom_site_U_iso_or_equiv
_atom_site_thermal_displace_type
_atom_site_calc_flag
_atom_site_refinement_flags
_atom_site_type_symbol
Co 1 .07300(5) .00579(5) .07546(3) .0239(2) Uani d . Co
C1 1 .1407(6) .1146(4) .0329(3) .0326(14) Uani d . C
O1 1 .1871(4) .1859(3) .0080(3) .0546(12) Uani d . O
C2 1 -.0813(4) .0107(4) .1313(3) .0314(10) Uani d . C
O2 1 -0.1777(3) .0153(3) .1713(2) .0521(10) Uani d . O
C3 1 .1422(6) -0.1072(4) .0433(3) .0334(14) Uani d . C
O3 1 .1925(4) -0.1798(3) .0262(3) .0520(12) Uani d . O
P 1 .18482(10) .00870(10) .19944(7) .0243(3) Uani d . P
O4 .50 .1219(8) -.0648(6) .2694(6) .023(2) Uani d P O
O4' .50 .1786(9) -.0881(6) .2522(6) .028(2) Uani d P O
C4 1 .2116(7) -.0951(4) .3503(4) .063(2) Uani d . C
H4A 1 .2710 -0.0427 .3664 .091(5) Uiso d R H
C5 1 .2871(7) -0.1898(5) .3451(4) .079(2) Uani d . C
H5A 1 .3593 -0.1830 .3042 .091(5) Uiso calc R H
H5B 1 .2276 -0.2402 .3243 .091(5) Uiso calc R H
H5C 1 .3224 -0.2064 .4036 .091(5) Uiso calc R H
C6 1 .0993(8) -0.1013(5) .4160(4) .082(2) Uani d . C
H6A 1 .0473 -0.0426 .4131 .091(5) Uiso calc R H
H6B 1 .1360 -0.1094 .4758 .091(5) Uiso calc R H
H6C 1 .0431 -0.1559 .4011 .091(5) Uiso calc R H
O5 .50 .2105(8) .1091(5) .2477(5) .026(2) Uani d P O
O5' .50 .1339(9) .0829(5) .2743(5) .036(2) Uani d P O
C7 1 .0962(6) .1823(4) .2565(4) .047(2) Uani d . C
H7A 1 .0466 .1852 .2006 .091(5) Uiso d R H
C8 1 -.0017(8) .1824(6) .3289(4) .099(3) Uani d . C
H8A 1 -0.0590 .1266 .3227 .091(5) Uiso calc R H
H8B 1 -0.0546 .2406 .3252 .091(5) Uiso calc R H
H8C 1 .0447 .1801 .3861 .091(5) Uiso calc R H
C9 1 .1869(8) .2667(5) .2605(5) .096(3) Uani d . C
H9A 1 .2421 .2667 .2086 .091(5) Uiso calc R H
H9B 1 .2424 .2628 .3139 .091(5) Uiso calc R H
H9C 1 .1351 .3255 .2617 .091(5) Uiso calc R H
O6 .50 .3357(7) -.0311(5) .1972(5) .023(2) Uani d P O
O6' .50 .3354(7) .0417(7) .1997(5) .044(2) Uani d P O
C10 1 .4290(5) .0062(6) .1270(3) .058(2) Uani d . C
H10A 1 .3820 .0046 .0700 .091(5) Uiso d R H
C11 1 .5073(7) .0974(5) .1348(5) .088(3) Uani d . C
H11A 1 .4492 .1521 .1240 .091(5) Uiso calc R H
H11B 1 .5768 .0972 .0914 .091(5) Uiso calc R H
H11C 1 .5465 .1022 .1941 .091(5) Uiso calc R H
C12 1 .5152(7) -.0828(5) .1352(5) .086(3) Uani d . C
H12A 1 .5783 -0.0834 .0875 .091(5) Uiso calc R H
H12B 1 .4600 -0.1399 .1312 .091(5) Uiso calc R H
H12C 1 .5626 -0.0821 .1920 .091(5) Uiso calc R H
C13 .50 .461(4) .457(2) .003(4) .145(19) Uani d P C
Cl1 .33 .366(3) .487(5) .086(2) .40(3) Uani d P Cl
Cl2 .33 .414(5) .394(3) -.010(4) .42(3) Uani d P Cl
Cl3 .33 .472(4) .565(3) .065(2) .32(3) Uani d P Cl

loop_
_atom_type_symbol
_atom_type_description
_atom_type_scat_source
_atom_type_scat_dispersion_real
_atom_type_scat_dispersion_imag
C C 'International Tables Vol C Tables 4.2.6.8 and 6.1.1.4' .0033 .0016
H H 'International Tables Vol C Tables 4.2.6.8 and 6.1.1.4' .0000 .0000
O O 'International Tables Vol C Tables 4.2.6.8 and 6.1.1.4' .0106 .0060
P P 'International Tables Vol C Tables 4.2.6.8 and 6.1.1.4' .1023 .0942
Co Co 'International Tables Vol C Tables 4.2.6.8 and 6.1.1.4' .3494 .9721
Cl Cl 'International Tables Vol C Tables 4.2.6.8 and 6.1.1.4' .1484 .1585

loop_
_geom_angle_atom_site_label_1
_geom_angle_atom_site_label_2
_geom_angle_atom_site_label_3
_geom_angle_site_symmetry_1
_geom_angle_site_symmetry_3
_geom_angle
_geom_angle_publ_flag
C1 Co C2 . . 118.8(2) yes
C1 Co C3 . . 119.4(2) yes
C2 Co C3 . . 120.7(2) yes
C1 Co P . . 95.6(2) yes
C2 Co P . . 92.16(13) yes
C3 Co P . . 92.9(2) yes
C1 Co Co . 3 87.4(2) yes
C2 Co Co . 3 86.09(13) yes
C3 Co Co . 3 85.9(2) yes
P Co Co . 3 177.00(6) yes
O1 C1 Co . . 177.6(5) yes
O2 C2 Co . . 176.5(4) yes
O3 C3 Co . . 176.1(5) yes
O4' P O6' . . 107.2(5) no
O4' P O5 . . 122.0(4) no
O6' P O5 . . 66.4(4) no
O4' P O4 . . 25.9(3) no
O6' P O4 . . 125.1(4) no
O5 P O4 . . 108.7(4) no
O4' P O5' . . 100.2(4) no
O6' P O5' . . 97.7(5) no
O5 P O5' . . 34.5(3) no
O4 P O5' . . 79.1(4) no
O4' P O6 . . 76.5(4) no
O6' P O6 . . 36.8(3) no
O5 P O6 . . 99.5(4) no
O4 P O6 . . 100.5(4) no
O5' P O6 . . 123.1(4) no
O4' P Co . . 113.4(4) no
O6' P Co . . 119.3(3) no
O5 P Co . . 119.2(3) no
O4 P Co . . 110.3(3) no
O5' P Co . . 116.4(3) no
O6 P Co . . 116.6(3) no
O4' O4 C4 . . 72.7(13) no
O4' O4 P . . 73.6(13) no
C4 O4 P . . 116.8(6) no
O4 O4' C4 . . 80.5(14) no
O4 O4' P . . 80.5(13) no
C4 O4' P . . 122.8(6) no
O4' C4 C5 . . 96.0(6) no
O4' C4 C6 . . 119.2(6) no
C5 C4 C6 . . 111.4(5) no
O4' C4 O4 . . 26.8(3) no
C5 C4 O4 . . 118.4(6) no
C6 C4 O4 . . 95.4(6) no
O5' O5 C7 . . 66.4(8) no
O5' O5 P . . 74.4(7) no
C7 O5 P . . 120.1(5) no
O5' O5 O6' . . 124.9(9) no
C7 O5 O6' . . 159.8(6) no
P O5 O6' . . 56.7(4) no
O5 O5' C7 . . 76.8(8) no
O5 O5' P . . 71.1(7) no
C7 O5' P . . 124.2(6) no
O5' C7 C9 . . 125.6(6) no
O5' C7 C8 . . 92.4(6) no
C9 C7 C8 . . 112.8(6) no
O5' C7 O5 . . 36.9(4) no
C9 C7 O5 . . 93.5(6) no
C8 C7 O5 . . 125.0(6) no
O6' O6 C10 . . 71.8(8) no
O6' O6 P . . 69.8(7) no
C10 O6 P . . 119.7(5) no
O6 O6' C10 . . 69.6(8) no
O6 O6' P . . 73.5(7) no
C10 O6' P . . 120.6(6) no
O6 O6' O5 . . 123.8(10) no
C10 O6' O5 . . 158.0(7) no
P O6' O5 . . 56.9(4) no
C11 C10 C12 . . 112.5(5) no
C11 C10 O6 . . 124.6(6) no
C12 C10 O6 . . 91.7(6) no
C11 C10 O6' . . 90.3(6) no
C12 C10 O6' . . 124.3(6) no
O6 C10 O6' . . 38.6(3) no
Cl2 C13 Cl3 . 3_665 83.(6) no
Cl2 C13 C13 . 3_665 163.(10) no
Cl3 C13 C13 3_665 3_665 81.(5) no
Cl2 C13 Cl1 . . 96.(5) no
Cl3 C13 Cl1 3_665 . 176.(2) no
C13 C13 Cl1 3_665 . 100.(6) no
Cl2 C13 Cl3 . . 150.(7) no
Cl3 C13 Cl3 3_665 . 127.(3) no
C13 C13 Cl3 3_665 . 46.(3) no
Cl1 C13 Cl3 . . 55.(3) no
Cl3 Cl1 C13 . . 66.8(16) no
Cl3 Cl1 Cl2 . . 97.(2) no
C13 Cl1 Cl2 . . 30.0(13) no
C13 Cl2 Cl3 . 3_665 56.(4) no
C13 Cl2 Cl1 . . 55.(5) no
Cl3 Cl2 Cl1 3_665 . 111.(3) no
C13 Cl3 Cl2 3_665 3_665 40.8(19) no
C13 Cl3 Cl1 3_665 . 112.(4) no
Cl2 Cl3 Cl1 3_665 . 153.(4) no
C13 Cl3 C13 3_665 . 54.(3) no
Cl2 Cl3 C13 3_665 . 94.(4) no
Cl1 Cl3 C13 . . 59.(3) no

loop_
_geom_bond_atom_site_label_1
_geom_bond_atom_site_label_2
_geom_bond_site_symmetry_2
_geom_bond_distance
_geom_bond_publ_flag
Co C1 . 1.766(5) yes
Co C2 . 1.770(5) yes
Co C3 . 1.770(6) yes
Co P . 2.1350(12) yes
Co Co 3 2.6544(12) yes
C1 O1 . 1.149(6) yes
C2 O2 . 1.146(5) yes
C3 O3 . 1.149(6) yes
P O4' . 1.547(9) yes
P O6' . 1.571(7) yes
P O5 . 1.574(7) yes
P O4 . 1.591(9) yes
P O5' . 1.603(7) yes
P O6 . 1.605(7) yes
O4 C4 . 1.541(10) no
O4' C4 . 1.492(10) no
C4 C5 . 1.507(9) no
C4 C6 . 1.509(9) no
O5 C7 . 1.529(9) no
O5 O6' . 1.722(11) no
O5' C7 . 1.439(8) no
C7 C9 . 1.472(8) no
C7 C8 . 1.473(8) no
O6 C10 . 1.507(9) no
O6' C10 . 1.527(10) no
C10 C11 . 1.481(8) no
C10 C12 . 1.499(9) no
C13 Cl2 . 1.00(3) no
C13 Cl3 3_665 1.27(6) no
C13 C13 3_665 1.42(5) no
C13 Cl1 . 1.62(7) no
C13 Cl3 . 1.75(5) no
Cl1 Cl3 . 1.55(4) no
Cl1 Cl2 . 1.98(5) no
Cl2 Cl3 3_665 1.51(4) no
Cl3 C13 3_665 1.27(6) no
Cl3 Cl2 3_665 1.51(4) no
